data_1504615
loop_
_publ_author_name
'Unthank, Matthew G.'
'Tavassoli, Bahareh'
'Aggarwal, Varinder K.'

_publ_section_title
;
 Epoxy-annulations by reactions of alpha-amido ketones with vinyl
 sulfonium salts. Reagent versus substrate control and kinetic resolution.
;
_journal_issue 7
_journal_name_full 'Organic letters'
_journal_page_first 1501
_journal_page_last 1504
_journal_paper_doi 10.1021/ol800318h
_journal_volume 10
_journal_year 2008
_chemical_absolute_configuration ad
_chemical_formula_moiety 'C13 H17 N O3 S'
_chemical_formula_sum 'C13 H17 N O3 S'
_chemical_formula_weight 267.34
_space_group_IT_number 19
_symmetry_cell_setting orthorhombic
_symmetry_space_group_name_Hall 'P 2ac 2ab'
_symmetry_space_group_name_H-M 'P 21 21 21'
_atom_sites_solution_hydrogens geom
_atom_sites_solution_primary direct
_atom_sites_solution_secondary difmap
_audit_creation_method SHELXL-97
_cell_angle_alpha 90.00
_cell_angle_beta 90.00
_cell_angle_gamma 90.00
_cell_formula_units_Z 4
_cell_length_a 7.9661(15)
_cell_length_b 8.8334(17)
_cell_length_c 18.602(3)
_cell_measurement_reflns_used 1844
_cell_measurement_temperature 173(2)
_cell_measurement_theta_max 20.1295
_cell_measurement_theta_min 2.552
_cell_volume 1309.0(4)
_computing_cell_refinement 'Bruker SMART'
_computing_data_collection 'Bruker SMART'
_computing_data_reduction
; 
SAINT v7.06A (Bruker-AXS, 1997-2003) & SHELXTL v6.14 (Bruker-AXS, 2003) 
;
_computing_molecular_graphics 'Bruker SHELXTL'
_computing_publication_material 'Bruker SHELXTL'
_computing_structure_refinement 'SHELXL-97 (Sheldrick, 1997)'
_computing_structure_solution 'SHELXS-97 (Sheldrick, 1990)'
_diffrn_ambient_temperature 173
_diffrn_detector 'CCD plate'
_diffrn_detector_area_resol_mean 8.192
_diffrn_detector_type 'Bruker-AXS SMART 1k'
_diffrn_measured_fraction_theta_full 0.996
_diffrn_measured_fraction_theta_max 0.996
_diffrn_measurement_details 'frames, 0.3\% width'
_diffrn_measurement_device 'three-circle diffractometer'
_diffrn_measurement_device_type 'Bruker-AXS Platform'
_diffrn_measurement_method '\w scans'
_diffrn_measurement_specimen_support 'glass fibre'
_diffrn_radiation_collimation '0.5 mm double pin hole'
_diffrn_radiation_monochromator graphite
_diffrn_radiation_probe x-ray
_diffrn_radiation_type 'Mo K\a'
_diffrn_radiation_wavelength 0.71074
_diffrn_reflns_av_R_equivalents 0.1251
_diffrn_reflns_av_sigmaI/netI 0.1301
_diffrn_reflns_limit_h_max 10
_diffrn_reflns_limit_h_min -10
_diffrn_reflns_limit_k_max 10
_diffrn_reflns_limit_k_min -11
_diffrn_reflns_limit_l_max 23
_diffrn_reflns_limit_l_min -23
_diffrn_reflns_number 13130
_diffrn_reflns_theta_full 27.48
_diffrn_reflns_theta_max 27.48
_diffrn_reflns_theta_min 2.19
_diffrn_source 'sealed X-ray tube'
_diffrn_source_current 40
_diffrn_source_power 2
_diffrn_source_target Mo
_diffrn_source_voltage 50
_diffrn_standards_decay_% 0
_exptl_absorpt_coefficient_mu 0.247
_exptl_absorpt_correction_T_max 1.000
_exptl_absorpt_correction_T_min 0.711
_exptl_absorpt_correction_type multi-scan
_exptl_absorpt_process_details 'SADABS (Bruker, 1998)'
_exptl_crystal_colour colourless
_exptl_crystal_density_diffrn 1.357
_exptl_crystal_density_method none
_exptl_crystal_description block
_exptl_crystal_F_000 568
_exptl_crystal_size_max 0.42
_exptl_crystal_size_mid 0.06
_exptl_crystal_size_min 0.04
_refine_diff_density_max 0.222
_refine_diff_density_min -0.248
_refine_diff_density_rms 0.059
_refine_ls_abs_structure_details 'Flack H D (1983), Acta Cryst. A39, 876-881'
_refine_ls_abs_structure_Flack -0.04(11)
_refine_ls_extinction_method none
_refine_ls_goodness_of_fit_ref 0.974
_refine_ls_hydrogen_treatment constr
_refine_ls_matrix_type full
_refine_ls_number_parameters 166
_refine_ls_number_reflns 2994
_refine_ls_number_restraints 0
_refine_ls_restrained_S_all 0.974
_refine_ls_R_factor_all 0.1353
_refine_ls_R_factor_gt 0.0552
_refine_ls_shift/su_max 0.000
_refine_ls_shift/su_mean 0.000
_refine_ls_structure_factor_coef Fsqd
_refine_ls_weighting_details 'calc w=1/[\s^2^(Fo^2^)+(0.0389P)^2^] where P=(Fo^2^+2Fc^2^)/3'
_refine_ls_weighting_scheme calc
_refine_ls_wR_factor_gt 0.0864
_refine_ls_wR_factor_ref 0.1047
_reflns_number_gt 1690
_reflns_number_total 2994
_reflns_threshold_expression >2\s(I)
_cod_data_source_file ol800318h-file001.cif
_cod_data_source_block mu379fp-p212121
_cod_depositor_comments
;
The following automatic conversions were performed:

'_symmetry_cell_setting' value 'Orthorhombic' changed to
'orthorhombic' according to
/home/saulius/struct/CIF-dictionaries/cif_core.dic dictionary named
'cif_core.dic' version 2.4.1 from
2010-06-29.

'_diffrn_radiation_probe' value 'X-ray' changed to
'x-ray' according to
/home/saulius/struct/CIF-dictionaries/cif_core.dic dictionary named
'cif_core.dic' version 2.4.1 from 2010-06-29.

Automatic conversion script
Id: cif_fix_values 1715 2011-07-08 13:25:40Z adriana 
;
_cod_database_code 1504615

loop_
_symmetry_equiv_pos_as_xyz
'x, y, z'
'-x+1/2, -y, z+1/2'
'-x, y+1/2, -z+1/2'
'x+1/2, -y+1/2, -z'

loop_
_atom_site_label
_atom_site_type_symbol
_atom_site_fract_x
_atom_site_fract_y
_atom_site_fract_z
_atom_site_U_iso_or_equiv
_atom_site_adp_type
_atom_site_occupancy
_atom_site_symmetry_multiplicity
_atom_site_calc_flag
_atom_site_refinement_flags
S1 S 1.17987(10) 0.18837(11) 0.88741(5) 0.0325(2) Uani 1 1 d .
O1 O 0.7406(2) 0.2916(3) 0.76224(11) 0.0323(6) Uani 1 1 d .
O2 O 1.3126(3) 0.1598(3) 0.83690(11) 0.0407(7) Uani 1 1 d .
O3 O 1.1917(3) 0.3141(3) 0.93599(12) 0.0433(6) Uani 1 1 d .
N1 N 1.0083(3) 0.2141(3) 0.84105(13) 0.0254(7) Uani 1 1 d .
C1 C 0.7173(4) 0.2295(4) 0.83393(17) 0.0290(9) Uani 1 1 d .
H1 H 0.6011 0.2172 0.8535 0.035 Uiso 1 1 calc R
C2 C 0.8579(3) 0.2615(4) 0.88380(17) 0.0287(8) Uani 1 1 d .
H2A H 0.8478 0.2015 0.9285 0.034 Uiso 1 1 calc R
H2B H 0.8631 0.3704 0.8962 0.034 Uiso 1 1 calc R
C3 C 0.9604(4) 0.1041(4) 0.78401(17) 0.0266(9) Uani 1 1 d .
H3 H 0.9785 -0.0012 0.8021 0.032 Uiso 1 1 calc R
C4 C 0.7739(4) 0.1321(4) 0.77524(17) 0.0260(9) Uani 1 1 d .
C5 C 1.0583(4) 0.1259(4) 0.71475(17) 0.0336(9) Uani 1 1 d .
H5A H 1.0143 0.0574 0.6778 0.050 Uiso 1 1 calc R
H5B H 1.1771 0.1034 0.7233 0.050 Uiso 1 1 calc R
H5C H 1.0466 0.2309 0.6985 0.050 Uiso 1 1 calc R
C6 C 0.6672(4) 0.0216(4) 0.73484(18) 0.0360(9) Uani 1 1 d .
H6A H 0.6810 -0.0796 0.7556 0.054 Uiso 1 1 calc R
H6B H 0.7016 0.0199 0.6843 0.054 Uiso 1 1 calc R
H6C H 0.5492 0.0521 0.7382 0.054 Uiso 1 1 calc R
C7 C 1.1553(4) 0.0225(4) 0.93964(19) 0.0269(8) Uani 1 1 d .
C8 C 1.0984(4) 0.0309(5) 1.00994(19) 0.0322(10) Uani 1 1 d .
H8 H 1.0633 0.1251 1.0294 0.039 Uiso 1 1 calc R
C9 C 1.0932(4) -0.0974(5) 1.05111(19) 0.0355(10) Uani 1 1 d .
H9 H 1.0569 -0.0900 1.0996 0.043 Uiso 1 1 calc R
C10 C 1.1391(4) -0.2378(4) 1.02419(19) 0.0324(10) Uani 1 1 d .
C11 C 1.1875(4) -0.2456(4) 0.95204(18) 0.0358(9) Uani 1 1 d .
H11 H 1.2130 -0.3412 0.9313 0.043 Uiso 1 1 calc R
C12 C 1.1988(4) -0.1159(4) 0.91027(16) 0.0299(9) Uani 1 1 d .
H12 H 1.2361 -0.1220 0.8618 0.036 Uiso 1 1 calc R
C13 C 1.1403(5) -0.3770(5) 1.0702(2) 0.0525(11) Uani 1 1 d .
H13A H 1.2565 -0.4074 1.0797 0.079 Uiso 1 1 calc R
H13B H 1.0816 -0.4591 1.0452 0.079 Uiso 1 1 calc R
H13C H 1.0834 -0.3556 1.1158 0.079 Uiso 1 1 calc R

loop_
_atom_site_aniso_label
_atom_site_aniso_U_11
_atom_site_aniso_U_22
_atom_site_aniso_U_33
_atom_site_aniso_U_23
_atom_site_aniso_U_13
_atom_site_aniso_U_12
S1 0.0216(4) 0.0370(6) 0.0390(5) 0.0001(5) -0.0028(4) -0.0053(4)
O1 0.0324(12) 0.0346(16) 0.0299(13) 0.0045(14) 0.0000(10) 0.0070(12)
O2 0.0205(11) 0.052(2) 0.0492(14) 0.0094(13) 0.0045(13) -0.0049(13)
O3 0.0426(14) 0.0381(16) 0.0493(14) -0.0096(15) -0.0109(13) -0.0087(14)
N1 0.0181(13) 0.027(2) 0.0311(16) -0.0052(16) -0.0034(12) 0.0041(13)
C1 0.0205(18) 0.037(2) 0.0290(19) 0.0077(18) 0.0027(15) -0.0009(15)
C2 0.0269(18) 0.029(2) 0.0297(18) 0.0045(17) 0.0052(18) 0.0001(14)
C3 0.0275(19) 0.025(2) 0.028(2) -0.0002(19) 0.0004(16) 0.0020(16)
C4 0.0254(19) 0.024(2) 0.029(2) 0.0039(18) 0.0000(15) -0.0018(15)
C5 0.0259(18) 0.038(3) 0.037(2) -0.004(2) 0.0018(17) 0.0033(17)
C6 0.0309(19) 0.044(3) 0.033(2) -0.0036(18) -0.0041(19) -0.006(2)
C7 0.0116(17) 0.036(2) 0.033(2) 0.0012(18) -0.0021(17) 0.0009(16)
C8 0.0256(19) 0.040(3) 0.031(2) -0.009(2) -0.0023(17) 0.0022(17)
C9 0.026(2) 0.056(3) 0.024(2) -0.001(2) 0.0040(16) 0.002(2)
C10 0.0212(18) 0.038(3) 0.038(2) 0.007(2) -0.0019(16) -0.0005(16)
C11 0.0337(19) 0.037(3) 0.037(2) -0.0007(19) -0.003(2) 0.0085(19)
C12 0.028(2) 0.039(2) 0.0228(19) -0.0019(19) -0.0012(16) 0.0004(19)
C13 0.048(3) 0.054(3) 0.056(3) 0.015(3) -0.003(2) 0.006(2)

loop_
_atom_type_symbol
_atom_type_description
_atom_type_scat_dispersion_real
_atom_type_scat_dispersion_imag
_atom_type_scat_source
C C 0.0033 0.0016 'International Tables Vol C Tables 4.2.6.8 and 6.1.1.4'
H H 0.0000 0.0000 'International Tables Vol C Tables 4.2.6.8 and 6.1.1.4'
N N 0.0061 0.0033 'International Tables Vol C Tables 4.2.6.8 and 6.1.1.4'
O O 0.0106 0.0060 'International Tables Vol C Tables 4.2.6.8 and 6.1.1.4'
S S 0.1246 0.1234 'International Tables Vol C Tables 4.2.6.8 and 6.1.1.4'

loop_
_geom_angle_atom_site_label_1
_geom_angle_atom_site_label_2
_geom_angle_atom_site_label_3
_geom_angle
O3 S1 O2 119.95(15)
O3 S1 N1 106.27(15)
O2 S1 N1 107.15(13)
O3 S1 C7 107.60(16)
O2 S1 C7 107.18(16)
N1 S1 C7 108.24(15)
C1 O1 C4 60.3(2)
C3 N1 C2 110.8(2)
C3 N1 S1 120.0(2)
C2 N1 S1 115.35(19)
O1 C1 C4 59.8(2)
O1 C1 C2 113.9(3)
C4 C1 C2 110.3(3)
O1 C1 H1 119.5
C4 C1 H1 119.5
C2 C1 H1 119.5
C1 C2 N1 102.7(2)
C1 C2 H2A 111.2
N1 C2 H2A 111.2
C1 C2 H2B 111.2
N1 C2 H2B 111.2
H2A C2 H2B 109.1
N1 C3 C4 102.8(3)
N1 C3 C5 113.0(3)
C4 C3 C5 113.1(3)
N1 C3 H3 109.3
C4 C3 H3 109.3
C5 C3 H3 109.3
O1 C4 C1 59.8(2)
O1 C4 C6 116.4(3)
C1 C4 C6 125.7(3)
O1 C4 C3 110.8(3)
C1 C4 C3 108.6(3)
C6 C4 C3 120.3(3)
C3 C5 H5A 109.5
C3 C5 H5B 109.5
H5A C5 H5B 109.5
C3 C5 H5C 109.5
H5A C5 H5C 109.5
H5B C5 H5C 109.5
C4 C6 H6A 109.5
C4 C6 H6B 109.5
H6A C6 H6B 109.5
C4 C6 H6C 109.5
H6A C6 H6C 109.5
H6B C6 H6C 109.5
C12 C7 C8 120.1(3)
C12 C7 S1 119.2(3)
C8 C7 S1 120.7(3)
C9 C8 C7 119.6(3)
C9 C8 H8 120.2
C7 C8 H8 120.2
C8 C9 C10 122.0(3)
C8 C9 H9 119.0
C10 C9 H9 119.0
C9 C10 C11 117.6(3)
C9 C10 C13 122.0(3)
C11 C10 C13 120.4(3)
C12 C11 C10 121.0(3)
C12 C11 H11 119.5
C10 C11 H11 119.5
C7 C12 C11 119.5(3)
C7 C12 H12 120.2
C11 C12 H12 120.2
C10 C13 H13A 109.5
C10 C13 H13B 109.5
H13A C13 H13B 109.5
C10 C13 H13C 109.5
H13A C13 H13C 109.5
H13B C13 H13C 109.5

loop_
_geom_bond_atom_site_label_1
_geom_bond_atom_site_label_2
_geom_bond_distance
S1 O3 1.435(2)
S1 O2 1.437(2)
S1 N1 1.632(2)
S1 C7 1.769(4)
O1 C1 1.454(4)
O1 C4 1.454(4)
N1 C3 1.489(4)
N1 C2 1.498(4)
C1 C4 1.461(5)
C1 C2 1.482(4)
C1 H1 1.0000
C2 H2A 0.9900
C2 H2B 0.9900
C3 C4 1.515(4)
C3 C5 1.518(4)
C3 H3 1.0000
C4 C6 1.497(4)
C5 H5A 0.9800
C5 H5B 0.9800
C5 H5C 0.9800
C6 H6A 0.9800
C6 H6B 0.9800
C6 H6C 0.9800
C7 C12 1.383(5)
C7 C8 1.386(5)
C8 C9 1.368(5)
C8 H8 0.9500
C9 C10 1.387(5)
C9 H9 0.9500
C10 C11 1.398(5)
C10 C13 1.499(5)
C11 C12 1.388(5)
C11 H11 0.9500
C12 H12 0.9500
C13 H13A 0.9800
C13 H13B 0.9800
C13 H13C 0.9800

loop_
_geom_torsion_atom_site_label_1
_geom_torsion_atom_site_label_2
_geom_torsion_atom_site_label_3
_geom_torsion_atom_site_label_4
_geom_torsion
O3 S1 N1 C3 178.7(2)
O2 S1 N1 C3 49.3(3)
C7 S1 N1 C3 -66.0(3)
O3 S1 N1 C2 -44.6(3)
O2 S1 N1 C2 -173.9(2)
C7 S1 N1 C2 70.8(3)
C4 O1 C1 C2 100.4(3)
O1 C1 C2 N1 -50.0(3)
C4 C1 C2 N1 15.0(3)
C3 N1 C2 C1 -22.5(3)
S1 N1 C2 C1 -163.1(2)
C2 N1 C3 C4 20.8(3)
S1 N1 C3 C4 159.3(2)
C2 N1 C3 C5 143.0(3)
S1 N1 C3 C5 -78.5(3)
C1 O1 C4 C6 117.7(3)
C1 O1 C4 C3 -100.0(3)
C2 C1 C4 O1 -106.6(3)
O1 C1 C4 C6 -102.5(3)
C2 C1 C4 C6 150.9(3)
O1 C1 C4 C3 103.7(3)
C2 C1 C4 C3 -2.8(4)
N1 C3 C4 O1 53.2(3)
C5 C3 C4 O1 -68.9(4)
N1 C3 C4 C1 -10.7(4)
C5 C3 C4 C1 -132.8(3)
N1 C3 C4 C6 -166.2(3)
C5 C3 C4 C6 71.7(4)
O3 S1 C7 C12 -157.5(3)
O2 S1 C7 C12 -27.2(3)
N1 S1 C7 C12 88.0(3)
O3 S1 C7 C8 20.4(3)
O2 S1 C7 C8 150.7(3)
N1 S1 C7 C8 -94.1(3)
C12 C7 C8 C9 3.1(5)
S1 C7 C8 C9 -174.8(3)
C7 C8 C9 C10 -1.7(5)
C8 C9 C10 C11 -1.7(5)
C8 C9 C10 C13 177.3(3)
C9 C10 C11 C12 3.8(5)
C13 C10 C11 C12 -175.2(3)
C8 C7 C12 C11 -1.0(5)
S1 C7 C12 C11 176.9(3)
C10 C11 C12 C7 -2.5(5)

loop_
_cod_related_entry_id
_cod_related_entry_database
_cod_related_entry_code
1 ChemSpider 21195080
